data_1576895
loop_
_publ_author_name
'Li, Meng-Hao'
'Hui, Hui'
'Wang, Yan'
'Yang, Ying-Wei'

_publ_section_title
;
 Superstructure-induced enhancement of solid-state triphenylacrylonitrile
 photochromism <i>via</i> a macrocycle-mediated blocking strategy.
;
_journal_issue 11
_journal_name_full 'Chemical science'
_journal_page_first 5745
_journal_page_last 5757
_journal_paper_doi 10.1039/d5sc08539j
_journal_volume 17
_journal_year 2026
_chemical_formula_moiety 'C H2 Cl2, C85 H72 N2 O8, 2(C2 H6 O1)'
_chemical_formula_sum 'C90 H86 Cl2 N2 O10'
_chemical_formula_weight 1426.50
_space_group_crystal_system monoclinic
_space_group_IT_number 15
_space_group_name_Hall '-C 2yc'
_space_group_name_H-M_alt 'C 1 2/c 1'
_atom_sites_solution_hydrogens mixed
_audit_creation_date 2025-07-14
_audit_creation_method
;
Olex2 1.5
(compiled 2025.04.05 svn.rf049d14d for OlexSys, GUI svn.r7224)
;
_audit_update_record
;
2025-09-24 deposited with the CCDC.	2026-01-22 downloaded from the CCDC.
;
_cell_angle_alpha 90
_cell_angle_beta 132.1990(10)
_cell_angle_gamma 90
_cell_formula_units_Z 8
_cell_length_a 45.8525(9)
_cell_length_b 13.1186(3)
_cell_length_c 33.5659(7)
_cell_measurement_reflns_used 9842
_cell_measurement_temperature 173.0
_cell_measurement_theta_max 63.609
_cell_measurement_theta_min 2.642
_cell_volume 14957.5(6)
_computing_cell_refinement 'SAINT V8.40B (?, 2016)'
_computing_data_reduction 'SAINT V8.40B (?, 2016)'
_computing_molecular_graphics 'Olex2 1.5 (Dolomanov et al., 2009)'
_computing_publication_material 'Olex2 1.5 (Dolomanov et al., 2009)'
_computing_structure_refinement 'SHELXL 2019/3 (Sheldrick, 2015)'
_computing_structure_solution 'SHELXT 2018/2 (Sheldrick, 2018)'
_diffrn_ambient_temperature 173.0
_diffrn_measured_fraction_theta_full 0.959
_diffrn_measured_fraction_theta_max 0.959
_diffrn_measurement_device_type 'Bruker D8 VENTURE'
_diffrn_measurement_method '\f and \w scans'
_diffrn_radiation_type CuK\a
_diffrn_radiation_wavelength 1.54178
_diffrn_reflns_av_R_equivalents 0.0271
_diffrn_reflns_av_unetI/netI 0.0216
_diffrn_reflns_Laue_measured_fraction_full 0.959
_diffrn_reflns_Laue_measured_fraction_max 0.959
_diffrn_reflns_limit_h_max 51
_diffrn_reflns_limit_h_min -51
_diffrn_reflns_limit_k_max 14
_diffrn_reflns_limit_k_min -14
_diffrn_reflns_limit_l_max 38
_diffrn_reflns_limit_l_min -36
_diffrn_reflns_number 63013
_diffrn_reflns_point_group_measured_fraction_full 0.959
_diffrn_reflns_point_group_measured_fraction_max 0.959
_diffrn_reflns_theta_full 63.746
_diffrn_reflns_theta_max 63.746
_diffrn_reflns_theta_min 2.641
_diffrn_source_current 1.0
_diffrn_source_power 0.05
_diffrn_source_voltage 50.0
_exptl_absorpt_coefficient_mu 1.284
_exptl_absorpt_correction_T_max 0.7524
_exptl_absorpt_correction_T_min 0.6510
_exptl_absorpt_correction_type multi-scan
_exptl_absorpt_process_details
;
SADABS-2016/2 (Bruker,2016/2) was used for absorption correction.
wR2(int) was 0.1018 before and 0.0439 after correction.
The Ratio of minimum to maximum transmission is 0.8652.
The \l/2 correction factor is Not present.
;
_exptl_crystal_colour colorless
_exptl_crystal_density_diffrn 1.267
_exptl_crystal_description block
_exptl_crystal_F_000 6032
_exptl_crystal_size_max 0.16
_exptl_crystal_size_mid 0.12
_exptl_crystal_size_min 0.1
_refine_diff_density_max 1.000
_refine_diff_density_min -1.147
_refine_diff_density_rms 0.070
_refine_ls_extinction_method none
_refine_ls_goodness_of_fit_ref 1.034
_refine_ls_hydrogen_treatment constr
_refine_ls_matrix_type full
_refine_ls_number_parameters 1003
_refine_ls_number_reflns 11837
_refine_ls_number_restraints 2424
_refine_ls_restrained_S_all 1.113
_refine_ls_R_factor_all 0.0815
_refine_ls_R_factor_gt 0.0778
_refine_ls_shift/su_max 0.000
_refine_ls_shift/su_mean 0.000
_refine_ls_structure_factor_coef Fsqd
_refine_ls_weighting_details 'w=1/[\s^2^(Fo^2^)+(0.1334P)^2^+47.1022P] where P=(Fo^2^+2Fc^2^)/3'
_refine_ls_weighting_scheme calc
_refine_ls_wR_factor_gt 0.2279
_refine_ls_wR_factor_ref 0.2316
_reflns_Friedel_coverage 0.000
_reflns_number_gt 10888
_reflns_number_total 11837
_reflns_threshold_expression 'I > 2\s(I)'
_cod_data_source_file d5sc08539j2.cif
_cod_data_source_block cu_25071172138r
_cod_database_code 1576895
_shelx_shelxl_version_number 2019/3
_shelx_space_group_comment
;
The symmetry employed for this shelxl refinement is uniquely defined
by the following loop, which should always be used as a source of
symmetry information in preference to the above space-group names.
They are only intended as comments.
;
_shelx_estimated_absorpt_t_max 0.882
_shelx_estimated_absorpt_t_min 0.821
_olex2_refinement_description
;
1. Fixed Uiso
 At 1.2 times of:
  All C(H) groups, All C(H,H) groups
 At 1.5 times of:
  All C(H,H,H) groups, All O(H) groups
2. Restrained distances
 O9-C87
 1.42 with sigma of 0.02
 C91-C92
 1.51 with sigma of 0.02
 O11-C91
 1.42 with sigma of 0.02
 O10-C89
 1.42 with sigma of 0.02
 C87-C88
 1.51 with sigma of 0.02
 C89-C90
 1.51 with sigma of 0.02
 C88-C87
 1.54 with sigma of 0.01
 O9-C88
 2.3 with sigma of 0.01
 O11-C92
 2.37 with sigma of 0.04
 O10-C90
 2.37 with sigma of 0.04
 O9-C88
 2.37 with sigma of 0.04
 O11-C92 \\sim O12-C94
 with sigma of 0.04
 O11-C91 \\sim O12-C93
 with sigma of 0.02
 C91-C92 \\sim C93-C94
 with sigma of 0.02
3. Rigid bond restraints
 C93, O12
 with sigma for 1-2 distances of 0.01 and sigma for 1-3 distances of 0.02
4. Uiso/Uaniso restraints and constraints
O11 \\sim C91 \\sim C92: within 2A with sigma of 0.04 and sigma for terminal
atoms of 0.08 within 2A
C1 \\sim C2 \\sim C3 \\sim C4 \\sim C5 \\sim C6 \\sim C7 \\sim C8 \\sim C9
\\sim C10 \\sim C11 \\sim C12 \\sim C13 \\sim C14 \\sim C15 \\sim C16 \\sim C17
\\sim C18 \\sim C19 \\sim C20 \\sim C21 \\sim C22 \\sim C23 \\sim C24 \\sim C25
\\sim C26 \\sim C27 \\sim C28 \\sim C29 \\sim C30 \\sim C31 \\sim C32 \\sim C33
\\sim C34 \\sim C35 \\sim C36 \\sim C37 \\sim C38 \\sim C39 \\sim C40 \\sim C41
\\sim C42 \\sim C43 \\sim C44 \\sim C45 \\sim C46 \\sim C47 \\sim C48 \\sim C49
\\sim C50 \\sim C51 \\sim C52 \\sim C53 \\sim C54 \\sim C55 \\sim C56 \\sim C57
\\sim C58 \\sim C59 \\sim C60 \\sim C61 \\sim C62 \\sim C63 \\sim C64 \\sim C65
\\sim C66 \\sim C67 \\sim C68 \\sim C69 \\sim C70 \\sim C71 \\sim C72 \\sim C73
\\sim C74 \\sim C75 \\sim C76 \\sim C77 \\sim C78 \\sim C79 \\sim C80 \\sim C81
\\sim C82 \\sim C83 \\sim C84 \\sim C85 \\sim C86 \\sim C87 \\sim C88 \\sim C89
\\sim C90 \\sim C91 \\sim C92 \\sim C93 \\sim C94: within 3.8A with sigma of
0.01 and sigma for terminal atoms of 0.02 within 3.8A
O10 \\sim C89 \\sim C90: within 2A with sigma of 0.04 and sigma for terminal
atoms of 0.08 within 2A
O9 \\sim C87 \\sim C88: within 2A with sigma of 0.04 and sigma for terminal
atoms of 0.08 within 2A
C4 \\sim Cl1 \\sim Cl2: within 2A with sigma of 0.01 and sigma for terminal
atoms of 0.02 within 2A
Cl2 \\sim Cl1 \\sim C4: within 2A with sigma of 0.001 and sigma for terminal
atoms of 0.002 within 2A
Uanis(O12) \\sim Ueq: with sigma of 0.01 and sigma for terminal atoms of 0.02
Uanis(C93) \\sim Ueq: with sigma of 0.001 and sigma for terminal atoms of 0.002
5. Rigid body (RIGU) restrains
 O11, C91, C92
 with sigma for 1-2 distances of 0.004 and sigma for 1-3 distances of 0.004
 O10, C89, C90
 with sigma for 1-2 distances of 0.004 and sigma for 1-3 distances of 0.004
 O9, C87, C88
 with sigma for 1-2 distances of 0.004 and sigma for 1-3 distances of 0.004
6. Others
 Fixed Sof: O9(0.7) H9(0.7) C87(0.7) H87A(0.7) H87B(0.7) C88(0.7) H88A(0.7)
 H88B(0.7) H88C(0.7) O10(0.7) H10(0.7) C89(0.7) H89A(0.7) H89B(0.7) C90(0.7)
 H90A(0.7) H90B(0.7) H90C(0.7) O11(0.3) H11(0.3) C91(0.3) H91A(0.3) H91B(0.3)
 C92(0.3) H92A(0.3) H92B(0.3) H92C(0.3) C93(0.3) H93A(0.3) H93B(0.3) O12(0.3)
 H12A(0.3) C94(0.3) H94A(0.3) H94B(0.3) H94C(0.3)
7.a Riding coordinates:
 O10(H10), O11(H11), C92(H92A,H92B,H92C), O12(H12A)
7.b Secondary CH2 refined with riding coordinates:
 C4(H4A,H4B), C17(H17A,H17B), C22(H22A,H22B), C46(H46A,H46B), C55(H55A,H55B),
 C63(H63A,H63B), C87(H87A,H87B), C89(H89A,H89B), C91(H91A,H91B), C93(H93A,H93B)
7.c Aromatic/amide H refined with riding coordinates:
 C5(H5), C6(H6), C7(H7), C12(H12), C13(H13), C15(H15), C19(H19), C24(H24),
 C28(H28), C33(H33), C35(H35), C36(H36), C38(H38), C39(H39), C40(H40), C41(H41),
  C42(H42), C43(H43), C44(H44), C48(H48), C52(H52), C57(H57), C60(H60),
 C65(H65), C66(H66), C68(H68), C69(H69), C73(H73), C74(H74), C75(H75), C76(H76),
  C77(H77), C79(H79), C80(H80), C81(H81), C82(H82), C83(H83), C86(H86)
7.d Idealised Me refined as rotating group:
 C1(H1A,H1B,H1C), C2(H2A,H2B,H2C), C26(H26A,H26B,H26C), C30(H30A,H30B,H30C),
 C31(H31A,H31B,H31C), C50(H50A,H50B,H50C), C54(H54A,H54B,H54C), C62(H62A,H62B,
 H62C), C88(H88A,H88B,H88C), C90(H90A,H90B,H90C), C94(H94A,H94B,H94C)
7.e Idealised tetrahedral OH refined as rotating group:
 O9(H9)
;
_olex2_submission_special_instructions 'No special instructions were received'

loop_
_space_group_symop_operation_xyz
'x, y, z'
'-x, y, -z+1/2'
'x+1/2, y+1/2, z'
'-x+1/2, y+1/2, -z+1/2'
'-x, -y, -z'
'x, -y, z-1/2'
'-x+1/2, -y+1/2, -z'
'x+1/2, -y+1/2, z-1/2'

loop_
_atom_site_label
_atom_site_type_symbol
_atom_site_fract_x
_atom_site_fract_y
_atom_site_fract_z
_atom_site_U_iso_or_equiv
_atom_site_adp_type
_atom_site_occupancy
_atom_site_site_symmetry_order
_atom_site_calc_flag
_atom_site_refinement_flags_posn
_atom_site_refinement_flags_adp
_atom_site_refinement_flags_occupancy
_atom_site_disorder_assembly
_atom_site_disorder_group
Cl1 Cl 0.77251(7) 0.61676(17) 0.70809(10) 0.1347(7) Uani 1 1 d . U . A 1
Cl2 Cl 0.80897(4) 0.42827(10) 0.71541(5) 0.0787(4) Uani 1 1 d . U . A 1
O1 O 0.92367(8) 0.4654(2) 0.78528(10) 0.0551(7) Uani 1 1 d . . . . .
O2 O 0.86884(8) 0.84331(19) 0.78130(10) 0.0527(6) Uani 1 1 d . . . . .
O3 O 0.86032(7) 0.6823(2) 0.62098(10) 0.0512(6) Uani 1 1 d . . . . .
O4 O 0.75293(7) 0.34409(19) 0.77687(9) 0.0468(6) Uani 1 1 d . . . . .
O5 O 0.73825(7) 0.14647(17) 0.61872(9) 0.0423(5) Uani 1 1 d . . . . .
C1 C 0.84291(12) 0.5811(3) 0.87399(18) 0.0605(10) Uani 1 1 d . U . . .
H1A H 0.817806 0.569141 0.837340 0.091 Uiso 1 1 calc R U . . .
H1B H 0.845729 0.653941 0.882358 0.091 Uiso 1 1 calc R U . . .
H1C H 0.843481 0.542422 0.899486 0.091 Uiso 1 1 calc R U . . .
O6 O 0.87100(7) 0.16272(18) 0.80967(11) 0.0469(6) Uani 1 1 d . . . . .
C2 C 0.71206(15) 0.8109(5) 0.5894(2) 0.0813(15) Uani 1 1 d . U . . .
H2A H 0.684590 0.812089 0.573087 0.122 Uiso 1 1 calc R U . . .
H2B H 0.720244 0.879946 0.589434 0.122 Uiso 1 1 calc R U . . .
H2C H 0.728854 0.785901 0.626424 0.122 Uiso 1 1 calc R U . . .
C3 C 0.66626(8) 0.4690(2) 0.53742(11) 0.0281(6) Uani 1 1 d . U . . .
N1 N 0.53347(9) 0.5299(3) 0.58646(14) 0.0534(8) Uani 1 1 d . . . . .
C4 C 0.7884(2) 0.5390(5) 0.6822(3) 0.0961(10) Uani 1 1 d . U . A 1
H4A H 0.765459 0.523981 0.643895 0.115 Uiso 1 1 calc R U . A 1
H4B H 0.807691 0.577676 0.683828 0.115 Uiso 1 1 calc R U . A 1
C5 C 0.43465(10) 0.8347(3) 0.49576(15) 0.0465(8) Uani 1 1 d . U . . .
H5 H 0.414844 0.862182 0.494432 0.056 Uiso 1 1 calc R U . . .
C6 C 0.46480(10) 0.8964(3) 0.50999(14) 0.0432(7) Uani 1 1 d . U . . .
H6 H 0.465732 0.966086 0.518468 0.052 Uiso 1 1 calc R U . . .
C7 C 0.49323(9) 0.8571(2) 0.51185(12) 0.0350(6) Uani 1 1 d . U . . .
H7 H 0.513486 0.900501 0.520789 0.042 Uiso 1 1 calc R U . . .
C8 C 0.49315(8) 0.7540(2) 0.50085(12) 0.0328(6) Uani 1 1 d . U . . .
C9 C 0.52503(8) 0.7134(2) 0.50425(12) 0.0319(6) Uani 1 1 d . U . . .
C10 C 0.54441(8) 0.6256(2) 0.53034(12) 0.0316(6) Uani 1 1 d . U . . .
C11 C 0.57478(8) 0.5784(2) 0.53181(12) 0.0295(6) Uani 1 1 d . U . . .
C12 C 0.61145(8) 0.5523(2) 0.58026(12) 0.0304(6) Uani 1 1 d . U . . .
H12 H 0.616659 0.559756 0.612694 0.037 Uiso 1 1 calc R U . . .
C13 C 0.64063(8) 0.5154(2) 0.58215(12) 0.0310(6) Uani 1 1 d . U . . .
H13 H 0.665706 0.499189 0.615975 0.037 Uiso 1 1 calc R U . . .
C14 C 0.63402(8) 0.5015(2) 0.53567(12) 0.0293(6) Uani 1 1 d . U . . .
C15 C 0.67616(8) 0.5364(2) 0.51590(11) 0.0312(6) Uani 1 1 d . U . . .
H15 H 0.661029 0.596962 0.499376 0.037 Uiso 1 1 calc R U . . .
C16 C 0.70660(9) 0.5207(2) 0.51713(12) 0.0317(6) Uani 1 1 d . U . . .
C17 C 0.71751(9) 0.6065(2) 0.49843(13) 0.0363(7) Uani 1 1 d . U . . .
H17A H 0.722481 0.577571 0.476219 0.044 Uiso 1 1 calc R U . . .
H17B H 0.695205 0.654743 0.475806 0.044 Uiso 1 1 calc R U . . .
C18 C 0.75378(9) 0.6631(2) 0.54577(12) 0.0342(6) Uani 1 1 d . U . . .
C19 C 0.78992(9) 0.6475(2) 0.56037(13) 0.0367(6) Uani 1 1 d . U . . .
H19 H 0.791270 0.604514 0.538867 0.044 Uiso 1 1 calc R U . . .
C20 C 0.82378(10) 0.6930(2) 0.60537(13) 0.0385(7) Uani 1 1 d . U . . .
C21 C 0.82313(10) 0.7524(2) 0.63978(14) 0.0405(7) Uani 1 1 d . U . . .
C22 C 0.86005(11) 0.7943(3) 0.69219(14) 0.0457(8) Uani 1 1 d . U . . .
H22A H 0.853874 0.859738 0.699789 0.055 Uiso 1 1 calc R U . . .
H22B H 0.879523 0.808185 0.688795 0.055 Uiso 1 1 calc R U . . .
C23 C 0.87825(10) 0.7218(3) 0.73928(14) 0.0421(7) Uani 1 1 d . U . . .
C24 C 0.89204(10) 0.6265(3) 0.74005(14) 0.0445(7) Uani 1 1 d . U . . .
H24 H 0.890063 0.607399 0.711009 0.053 Uiso 1 1 calc R U . . .
C25 C 0.90854(10) 0.5591(3) 0.78213(14) 0.0427(7) Uani 1 1 d . U . . .
C26 C 0.90840(18) 0.4200(4) 0.7374(2) 0.0876(16) Uani 1 1 d . U . . .
H26A H 0.879624 0.425434 0.711385 0.131 Uiso 1 1 calc R U . . .
H26B H 0.916010 0.347982 0.743799 0.131 Uiso 1 1 calc R U . . .
H26C H 0.918728 0.454510 0.723224 0.131 Uiso 1 1 calc R U . . .
C27 C 0.91217(9) 0.5842(3) 0.82556(13) 0.0384(7) Uani 1 1 d . U . . .
C28 C 0.89873(9) 0.6797(3) 0.82499(13) 0.0399(7) Uani 1 1 d . U . . .
H28 H 0.900965 0.699109 0.854213 0.048 Uiso 1 1 calc R U . . .
C29 C 0.88215(10) 0.7474(3) 0.78284(14) 0.0414(7) Uani 1 1 d . U . . .
C30 C 0.87950(15) 0.8787(3) 0.82979(18) 0.0669(12) Uani 1 1 d . U . . .
H30A H 0.870440 0.949108 0.824886 0.100 Uiso 1 1 calc R U . . .
H30B H 0.908178 0.876089 0.859082 0.100 Uiso 1 1 calc R U . . .
H30C H 0.867184 0.835275 0.838720 0.100 Uiso 1 1 calc R U . . .
C31 C 0.86148(12) 0.6294(4) 0.58545(18) 0.0597(10) Uani 1 1 d . U . . .
H31A H 0.842707 0.660321 0.549624 0.090 Uiso 1 1 calc R U . . .
H31B H 0.854466 0.557862 0.583392 0.090 Uiso 1 1 calc R U . . .
H31C H 0.888080 0.633467 0.598650 0.090 Uiso 1 1 calc R U . . .
C32 C 0.72777(9) 0.4292(2) 0.53990(12) 0.0304(6) Uani 1 1 d . U . . .
C33 C 0.71785(8) 0.3610(2) 0.56062(12) 0.0310(6) Uani 1 1 d . U . . .
H33 H 0.732364 0.299243 0.575751 0.037 Uiso 1 1 calc R U . . .
C34 C 0.68755(8) 0.3778(2) 0.56054(11) 0.0289(6) Uani 1 1 d . U . . .
C35 C 0.56754(9) 0.5633(2) 0.48467(13) 0.0364(7) Uani 1 1 d . U . . .
H35 H 0.542333 0.578486 0.450817 0.044 Uiso 1 1 calc R U . . .
C36 C 0.59701(9) 0.5260(2) 0.48706(12) 0.0354(7) Uani 1 1 d . U . . .
H36 H 0.591724 0.517154 0.454631 0.042 Uiso 1 1 calc R U . . .
C37 C 0.53586(9) 0.7766(2) 0.47920(13) 0.0339(6) Uani 1 1 d . U . . .
C38 C 0.57451(10) 0.8106(3) 0.50997(15) 0.0420(7) Uani 1 1 d . U . . .
H38 H 0.593872 0.793365 0.547011 0.050 Uiso 1 1 calc R U . . .
C39 C 0.58468(11) 0.8693(3) 0.48681(17) 0.0523(9) Uani 1 1 d . U . . .
H39 H 0.611000 0.892483 0.507920 0.063 Uiso 1 1 calc R U . . .
C40 C 0.55686(12) 0.8940(3) 0.43337(18) 0.0565(9) Uani 1 1 d . U . . .
H40 H 0.564051 0.933243 0.417317 0.068 Uiso 1 1 calc R U . . .
C41 C 0.51822(12) 0.8620(3) 0.40261(17) 0.0553(9) Uani 1 1 d . U . . .
H41 H 0.498933 0.879926 0.365650 0.066 Uiso 1 1 calc R U . . .
C42 C 0.50781(10) 0.8041(3) 0.42568(14) 0.0428(7) Uani 1 1 d . U . . .
H42 H 0.481256 0.783040 0.404703 0.051 Uiso 1 1 calc R U . . .
C43 C 0.43314(9) 0.7318(3) 0.48325(15) 0.0459(8) Uani 1 1 d . U . . .
H43 H 0.412173 0.689502 0.472818 0.055 Uiso 1 1 calc R U . . .
C44 C 0.46270(9) 0.6926(3) 0.48634(14) 0.0409(7) Uani 1 1 d . U . . .
H44 H 0.462079 0.622695 0.478397 0.049 Uiso 1 1 calc R U . . .
C45 C 0.53747(9) 0.5737(2) 0.56124(13) 0.0370(7) Uani 1 1 d . U . . .
C46 C 0.67942(8) 0.2950(2) 0.58331(12) 0.0322(6) Uani 1 1 d . U . . .
H46A H 0.671545 0.232329 0.561691 0.039 Uiso 1 1 calc R U . . .
H46B H 0.656854 0.316269 0.579306 0.039 Uiso 1 1 calc R U . . .
C47 C 0.71384(8) 0.2695(2) 0.64204(12) 0.0303(6) Uani 1 1 d . U . . .
C48 C 0.71730(9) 0.3177(2) 0.68202(13) 0.0339(6) Uani 1 1 d . U . . .
H48 H 0.697748 0.365588 0.671800 0.041 Uiso 1 1 calc R U . . .
C49 C 0.74832(9) 0.2982(2) 0.73627(13) 0.0344(6) Uani 1 1 d . U . . .
C50 C 0.73147(18) 0.4306(5) 0.7653(2) 0.0941(19) Uani 1 1 d . U . . .
H50A H 0.731123 0.474748 0.741432 0.141 Uiso 1 1 calc R U . . .
H50B H 0.743551 0.467168 0.798729 0.141 Uiso 1 1 calc R U . . .
H50C H 0.704447 0.411563 0.747524 0.141 Uiso 1 1 calc R U . . .
C51 C 0.77719(9) 0.2271(2) 0.75219(12) 0.0335(6) Uani 1 1 d . U . . .
C52 C 0.77377(9) 0.1785(2) 0.71284(13) 0.0339(6) Uani 1 1 d . U . . .
H52 H 0.793199 0.130098 0.723177 0.041 Uiso 1 1 calc R U . . .
C53 C 0.74271(9) 0.1982(2) 0.65837(12) 0.0318(6) Uani 1 1 d . U . . .
C54 C 0.77223(13) 0.0914(4) 0.63596(17) 0.0649(12) Uani 1 1 d . U . . .
H54A H 0.766902 0.063788 0.604479 0.097 Uiso 1 1 calc R U . . .
H54B H 0.778040 0.035345 0.659671 0.097 Uiso 1 1 calc R U . . .
H54C H 0.794875 0.137566 0.655451 0.097 Uiso 1 1 calc R U . . .
C55 C 0.81257(9) 0.2082(2) 0.81131(12) 0.0368(7) Uani 1 1 d . U . . .
H55A H 0.804875 0.216742 0.832495 0.044 Uiso 1 1 calc R U . . .
H55B H 0.822024 0.137403 0.816298 0.044 Uiso 1 1 calc R U . . .
C56 C 0.84521(9) 0.2823(2) 0.83108(12) 0.0350(6) Uani 1 1 d . U . . .
C57 C 0.84593(9) 0.3793(3) 0.84893(12) 0.0368(7) Uani 1 1 d . U . . .
H57 H 0.827477 0.395626 0.852282 0.044 Uiso 1 1 calc R U . . .
C58 C 0.87289(9) 0.4516(3) 0.86176(13) 0.0388(7) Uani 1 1 d . U . . .
O7 O 0.87441(7) 0.5488(2) 0.87801(10) 0.0497(6) Uani 1 1 d . . . . .
C59 C 0.90102(9) 0.4291(3) 0.85829(12) 0.0371(7) Uani 1 1 d . U . . .
C60 C 0.90093(9) 0.3325(3) 0.84214(13) 0.0386(7) Uani 1 1 d . U . . .
H60 H 0.920326 0.314970 0.840727 0.046 Uiso 1 1 calc R U . . .
C61 C 0.87313(9) 0.2596(2) 0.82781(13) 0.0378(7) Uani 1 1 d . U . . .
C62 C 0.88935(13) 0.1467(3) 0.78917(19) 0.0579(10) Uani 1 1 d . U . . .
H62A H 0.882173 0.202008 0.764351 0.087 Uiso 1 1 calc R U . . .
H62B H 0.880601 0.081451 0.770019 0.087 Uiso 1 1 calc R U . . .
H62C H 0.917992 0.145548 0.818950 0.087 Uiso 1 1 calc R U . . .
C63 C 0.92983(9) 0.5097(3) 0.87106(13) 0.0406(7) Uani 1 1 d . U . . .
H63A H 0.939470 0.547774 0.903436 0.049 Uiso 1 1 calc R U . . .
H63B H 0.952748 0.475977 0.879531 0.049 Uiso 1 1 calc R U . . .
C64 C 0.76188(9) 0.4004(2) 0.54543(12) 0.0326(6) Uani 1 1 d . U . . .
C65 C 0.79741(9) 0.3733(2) 0.59543(13) 0.0366(7) Uani 1 1 d . U . . .
H65 H 0.799627 0.373580 0.625681 0.044 Uiso 1 1 calc R U . . .
C66 C 0.82959(9) 0.3459(3) 0.60232(13) 0.0385(7) Uani 1 1 d . U . . .
H66 H 0.853476 0.327612 0.637118 0.046 Uiso 1 1 calc R U . . .
C67 C 0.82767(9) 0.3446(2) 0.55947(13) 0.0350(6) Uani 1 1 d . U . . .
C68 C 0.79177(9) 0.3684(3) 0.50857(13) 0.0379(7) Uani 1 1 d . U . . .
H68 H 0.789495 0.366215 0.478285 0.045 Uiso 1 1 calc R U . . .
C69 C 0.75934(9) 0.3953(3) 0.50172(13) 0.0372(7) Uani 1 1 d . U . . .
H69 H 0.735056 0.410354 0.466704 0.045 Uiso 1 1 calc R U . . .
C70 C 0.86362(9) 0.3270(2) 0.56761(13) 0.0362(6) Uani 1 1 d . U . . .
C71 C 0.89431(9) 0.2649(3) 0.60381(13) 0.0377(6) Uani 1 1 d . U . . .
C72 C 0.89448(9) 0.1878(2) 0.63642(14) 0.0388(7) Uani 1 1 d . U . . .
C73 C 0.86388(11) 0.1185(3) 0.61230(15) 0.0460(8) Uani 1 1 d . U . . .
H73 H 0.842142 0.120779 0.574566 0.055 Uiso 1 1 calc R U . . .
C74 C 0.86512(12) 0.0456(3) 0.64353(17) 0.0569(9) Uani 1 1 d . U . . .
H74 H 0.844117 -0.001562 0.627210 0.068 Uiso 1 1 calc R U . . .
C75 C 0.89695(13) 0.0420(3) 0.69831(17) 0.0581(9) Uani 1 1 d . U . . .
H75 H 0.897789 -0.008101 0.719487 0.070 Uiso 1 1 calc R U . . .
C76 C 0.92746(12) 0.1104(3) 0.72250(17) 0.0545(9) Uani 1 1 d . U . . .
H76 H 0.949063 0.108278 0.760273 0.065 Uiso 1 1 calc R U . . .
C77 C 0.92645(10) 0.1819(3) 0.69161(15) 0.0456(8) Uani 1 1 d . U . . .
H77 H 0.947856 0.227875 0.708150 0.055 Uiso 1 1 calc R U . . .
C78 C 0.93130(9) 0.2685(3) 0.61399(15) 0.0433(7) Uani 1 1 d . U . . .
C79 C 0.95231(11) 0.3578(3) 0.62848(18) 0.0615(10) Uani 1 1 d . U . . .
H79 H 0.942805 0.419285 0.631181 0.074 Uiso 1 1 calc R U . . .
C80 C 0.98712(12) 0.3579(4) 0.6391(2) 0.0792(13) Uani 1 1 d . U . . .
H80 H 1.001712 0.419315 0.649718 0.095 Uiso 1 1 calc R U . . .
C81 C 1.00046(12) 0.2711(4) 0.6344(2) 0.0742(12) Uani 1 1 d . U . . .
H81 H 1.024007 0.272627 0.640753 0.089 Uiso 1 1 calc R U . . .
C82 C 0.98091(13) 0.1820(4) 0.62081(19) 0.0692(11) Uani 1 1 d . U . . .
H82 H 0.990643 0.121534 0.617650 0.083 Uiso 1 1 calc R U . . .
C83 C 0.94630(11) 0.1795(3) 0.61148(17) 0.0556(9) Uani 1 1 d . U . . .
H83 H 0.932996 0.116653 0.603395 0.067 Uiso 1 1 calc R U . . .
C84 C 0.86438(9) 0.3897(3) 0.53282(14) 0.0392(7) Uani 1 1 d . U . . .
N2 N 0.86248(9) 0.4400(3) 0.50316(13) 0.0506(7) Uani 1 1 d . . . . .
C85 C 0.75254(10) 0.7282(3) 0.57760(14) 0.0403(7) Uani 1 1 d . U . . .
O8 O 0.71567(7) 0.7452(2) 0.55916(11) 0.0515(6) Uani 1 1 d . . . . .
C86 C 0.78687(11) 0.7705(3) 0.62376(14) 0.0417(7) Uani 1 1 d . U . . .
H86 H 0.785489 0.813588 0.645212 0.050 Uiso 1 1 calc R U . . .
O9 O 0.96774(13) 0.9101(3) 0.83044(14) 0.0663(12) Uani 0.7 1 d D U P B -1
H9 H 0.977426 0.968892 0.841066 0.099 Uiso 0.7 1 calc R U P B -1
C87 C 0.9827(4) 0.8606(9) 0.8091(5) 0.156(5) Uani 0.7 1 d D U P B -1
H87A H 0.963413 0.865528 0.769334 0.188 Uiso 0.7 1 calc R U P B -1
H87B H 0.987971 0.787732 0.819348 0.188 Uiso 0.7 1 calc R U P B -1
C88 C 1.0197(4) 0.9147(14) 0.8325(7) 0.189(6) Uani 0.7 1 d D U P B -1
H88A H 1.041162 0.865232 0.849835 0.283 Uiso 0.7 1 calc R U P B -1
H88B H 1.026052 0.964182 0.859290 0.283 Uiso 0.7 1 calc R U P B -1
H88C H 1.016238 0.950397 0.803965 0.283 Uiso 0.7 1 calc R U P B -1
O10 O 0.5289(4) 0.6059(13) 0.3261(5) 0.210(7) Uani 0.7 1 d D U P C -2
H10 H 0.514603 0.628510 0.294584 0.315 Uiso 0.7 1 d R U P C -2
C89 C 0.5678(3) 0.6207(8) 0.3528(4) 0.107(3) Uani 0.7 1 d D U P C -2
H89A H 0.579506 0.560755 0.350082 0.129 Uiso 0.7 1 calc R U P C -2
H89B H 0.583527 0.637989 0.391147 0.129 Uiso 0.7 1 calc R U P C -2
C90 C 0.5638(5) 0.7073(12) 0.3223(7) 0.189(6) Uani 0.7 1 d D U P C -2
H90A H 0.559026 0.682654 0.290723 0.284 Uiso 0.7 1 calc R U P C -2
H90B H 0.588124 0.747684 0.344992 0.284 Uiso 0.7 1 calc R U P C -2
H90C H 0.541711 0.749916 0.310544 0.284 Uiso 0.7 1 calc R U P C -2
O11 O 0.9630(5) 0.607(2) 0.7046(6) 0.141(9) Uani 0.3 1 d D U P D -2
H11 H 0.950992 0.551258 0.692567 0.211 Uiso 0.3 1 d R U P D -2
C91 C 0.9931(7) 0.602(2) 0.7602(8) 0.126(7) Uani 0.3 1 d D U P D -2
H91A H 0.981001 0.585308 0.775019 0.151 Uiso 0.3 1 calc R U P D -2
H91B H 1.004470 0.671251 0.773026 0.151 Uiso 0.3 1 calc R U P D -2
C92 C 1.0276(7) 0.528(2) 0.7855(9) 0.108(6) Uani 0.3 1 d D U P D -2
H92A H 1.030226 0.538940 0.761680 0.162 Uiso 0.3 1 d R U P D -2
H92B H 1.025119 0.447982 0.788342 0.162 Uiso 0.3 1 d R U P D -2
H92C H 1.049199 0.548123 0.822583 0.162 Uiso 0.3 1 d R U P D -2
C93 C 0.9721(7) 0.601(2) 0.7001(10) 0.092(4) Uani 0.3 1 d D U P E -1
H93A H 0.975532 0.656741 0.683521 0.110 Uiso 0.3 1 calc R U P E -1
H93B H 0.951000 0.555469 0.671168 0.110 Uiso 0.3 1 calc R U P E -1
O12 O 0.9620(6) 0.641(2) 0.7268(12) 0.166(8) Uani 0.3 1 d D U P E -1
H12A H 0.949136 0.695614 0.711934 0.248 Uiso 0.3 1 d R U P E -1
C94 C 1.0114(7) 0.541(2) 0.7407(11) 0.122(7) Uani 0.3 1 d D U P E -1
H94A H 1.018635 0.510618 0.721727 0.183 Uiso 0.3 1 calc R U P E -1
H94B H 1.007824 0.486345 0.757232 0.183 Uiso 0.3 1 calc R U P E -1
H94C H 1.032264 0.586867 0.768799 0.183 Uiso 0.3 1 calc R U P E -1

loop_
_atom_site_aniso_label
_atom_site_aniso_U_11
_atom_site_aniso_U_22
_atom_site_aniso_U_33
_atom_site_aniso_U_23
_atom_site_aniso_U_13
_atom_site_aniso_U_12
Cl1 0.1467(13) 0.1312(13) 0.1591(14) 0.0118(11) 0.1161(12) 0.0464(11)
Cl2 0.1004(9) 0.0726(7) 0.0747(7) 0.0116(6) 0.0635(7) 0.0076(6)
O1 0.0587(15) 0.0536(15) 0.0489(15) -0.0038(12) 0.0345(13) 0.0115(12)
O2 0.0675(17) 0.0394(13) 0.0516(15) -0.0072(11) 0.0402(14) -0.0010(12)
O3 0.0451(13) 0.0624(16) 0.0561(15) -0.0083(12) 0.0381(13) -0.0101(12)
O4 0.0559(14) 0.0462(13) 0.0415(13) 0.0031(10) 0.0340(12) 0.0118(11)
O5 0.0484(13) 0.0410(12) 0.0438(13) 0.0011(10) 0.0335(12) 0.0098(10)
C1 0.055(2) 0.057(2) 0.070(3) -0.020(2) 0.042(2) -0.0017(18)
O6 0.0544(14) 0.0364(12) 0.0664(16) -0.0004(11) 0.0473(14) 0.0029(10)
C2 0.065(3) 0.105(4) 0.078(3) -0.024(3) 0.050(3) 0.012(3)
C3 0.0241(12) 0.0341(14) 0.0266(13) -0.0023(10) 0.0173(10) 0.0015(10)
N1 0.0488(18) 0.063(2) 0.062(2) 0.0166(16) 0.0432(17) 0.0125(15)
C4 0.1171(15) 0.0915(15) 0.1022(15) 0.0150(14) 0.0829(13) 0.0251(14)
C5 0.0372(16) 0.059(2) 0.0508(18) 0.0099(15) 0.0327(15) 0.0178(15)
C6 0.0488(17) 0.0422(17) 0.0442(17) 0.0060(13) 0.0336(15) 0.0147(14)
C7 0.0329(14) 0.0339(14) 0.0374(15) 0.0029(12) 0.0234(12) 0.0036(11)
C8 0.0273(13) 0.0372(14) 0.0357(14) 0.0027(11) 0.0219(11) 0.0066(11)
C9 0.0266(12) 0.0343(14) 0.0353(13) -0.0030(11) 0.0210(11) 0.0022(11)
C10 0.0260(12) 0.0340(14) 0.0353(14) -0.0020(11) 0.0208(11) 0.0020(11)
C11 0.0247(12) 0.0293(13) 0.0367(14) -0.0009(11) 0.0215(11) 0.0014(10)
C12 0.0318(13) 0.0336(14) 0.0290(13) -0.0004(11) 0.0217(12) 0.0034(11)
C13 0.0245(12) 0.0360(14) 0.0291(13) 0.0005(11) 0.0165(11) 0.0046(11)
C14 0.0254(12) 0.0323(14) 0.0323(13) -0.0016(11) 0.0202(11) 0.0017(10)
C15 0.0307(13) 0.0342(14) 0.0283(13) 0.0022(11) 0.0196(11) 0.0030(11)
C16 0.0323(13) 0.0383(14) 0.0279(13) 0.0005(11) 0.0216(11) 0.0009(11)
C17 0.0379(14) 0.0411(15) 0.0350(14) 0.0052(12) 0.0265(12) 0.0032(12)
C18 0.0419(14) 0.0343(14) 0.0350(14) 0.0079(11) 0.0294(12) 0.0009(12)
C19 0.0431(14) 0.0377(15) 0.0379(14) 0.0043(12) 0.0308(12) -0.0003(12)
C20 0.0423(15) 0.0377(15) 0.0444(16) 0.0038(12) 0.0327(13) -0.0031(12)
C21 0.0494(16) 0.0349(15) 0.0416(15) 0.0033(12) 0.0324(13) -0.0044(13)
C22 0.0522(17) 0.0379(16) 0.0470(17) -0.0032(13) 0.0334(15) -0.0093(14)
C23 0.0416(15) 0.0406(16) 0.0414(16) -0.0077(13) 0.0268(13) -0.0124(13)
C24 0.0475(16) 0.0471(17) 0.0390(16) -0.0071(13) 0.0291(14) -0.0037(14)
C25 0.0357(15) 0.0452(17) 0.0416(16) -0.0070(13) 0.0237(13) -0.0041(13)
C26 0.104(4) 0.076(3) 0.062(3) -0.011(2) 0.047(3) 0.023(3)
C27 0.0292(13) 0.0437(16) 0.0361(15) -0.0076(12) 0.0194(12) -0.0087(12)
C28 0.0358(14) 0.0449(17) 0.0364(15) -0.0098(13) 0.0232(13) -0.0095(13)
C29 0.0402(15) 0.0373(16) 0.0433(16) -0.0098(13) 0.0267(14) -0.0105(13)
C30 0.089(3) 0.050(2) 0.060(2) -0.0134(19) 0.049(2) 0.001(2)
C31 0.051(2) 0.073(3) 0.066(2) -0.011(2) 0.044(2) -0.0032(19)
C32 0.0311(13) 0.0379(14) 0.0283(13) -0.0026(11) 0.0224(11) -0.0001(11)
C33 0.0281(13) 0.0325(14) 0.0310(13) 0.0003(11) 0.0192(11) 0.0047(11)
C34 0.0290(12) 0.0326(13) 0.0280(13) -0.0021(10) 0.0203(11) 0.0000(10)
C35 0.0265(13) 0.0428(15) 0.0329(14) -0.0034(12) 0.0171(11) 0.0052(11)
C36 0.0310(14) 0.0427(16) 0.0297(14) -0.0028(12) 0.0193(12) 0.0052(12)
C37 0.0314(13) 0.0341(14) 0.0414(14) -0.0002(11) 0.0266(12) 0.0053(11)
C38 0.0338(14) 0.0410(16) 0.0494(16) 0.0022(13) 0.0272(13) 0.0013(12)
C39 0.0416(16) 0.0483(19) 0.071(2) 0.0066(16) 0.0396(16) 0.0027(14)
C40 0.060(2) 0.056(2) 0.073(2) 0.0165(18) 0.0528(18) 0.0122(17)
C41 0.0551(19) 0.060(2) 0.0520(19) 0.0158(16) 0.0367(16) 0.0160(16)
C42 0.0374(14) 0.0481(17) 0.0441(16) 0.0063(13) 0.0279(13) 0.0093(13)
C43 0.0276(14) 0.0546(19) 0.0569(19) 0.0076(15) 0.0289(14) 0.0055(13)
C44 0.0294(14) 0.0410(16) 0.0494(16) -0.0001(13) 0.0253(13) 0.0031(12)
C45 0.0276(14) 0.0394(16) 0.0416(16) 0.0016(13) 0.0223(13) 0.0082(12)
C46 0.0271(13) 0.0345(15) 0.0365(15) 0.0000(12) 0.0220(12) -0.0001(11)
C47 0.0298(13) 0.0305(14) 0.0376(14) 0.0026(11) 0.0254(12) -0.0015(11)
C48 0.0328(14) 0.0338(15) 0.0417(15) 0.0038(12) 0.0277(13) 0.0041(11)
C49 0.0358(14) 0.0347(15) 0.0368(15) 0.0046(12) 0.0260(13) 0.0018(12)
C50 0.116(4) 0.099(4) 0.058(3) 0.008(2) 0.055(3) 0.059(3)
C51 0.0324(14) 0.0332(14) 0.0362(14) 0.0035(11) 0.0237(12) -0.0022(11)
C52 0.0325(14) 0.0319(14) 0.0412(15) 0.0058(12) 0.0263(12) 0.0028(11)
C53 0.0330(13) 0.0289(14) 0.0389(15) 0.0001(11) 0.0264(12) -0.0001(11)
C54 0.070(3) 0.079(3) 0.056(2) 0.011(2) 0.047(2) 0.036(2)
C55 0.0359(15) 0.0386(16) 0.0349(15) 0.0067(12) 0.0234(13) 0.0032(12)
C56 0.0327(14) 0.0401(15) 0.0286(14) 0.0060(12) 0.0191(12) 0.0043(12)
C57 0.0322(14) 0.0452(16) 0.0322(14) 0.0003(12) 0.0213(12) 0.0024(12)
C58 0.0343(14) 0.0433(16) 0.0320(15) -0.0040(12) 0.0195(12) 0.0005(12)
O7 0.0457(13) 0.0511(14) 0.0569(15) -0.0192(12) 0.0363(13) -0.0082(11)
C59 0.0297(14) 0.0443(16) 0.0306(14) 0.0009(12) 0.0175(12) 0.0012(12)
C60 0.0293(14) 0.0452(16) 0.0383(15) 0.0026(13) 0.0215(12) 0.0041(12)
C61 0.0346(14) 0.0385(16) 0.0363(15) 0.0057(12) 0.0221(13) 0.0057(12)
C62 0.072(2) 0.048(2) 0.078(3) -0.0057(19) 0.061(2) -0.0008(18)
C63 0.0304(14) 0.0475(17) 0.0332(15) -0.0047(13) 0.0170(13) -0.0035(13)
C64 0.0319(13) 0.0359(14) 0.0352(14) -0.0001(11) 0.0247(11) 0.0004(11)
C65 0.0379(14) 0.0442(16) 0.0349(14) 0.0009(12) 0.0274(12) 0.0047(12)
C66 0.0337(14) 0.0473(16) 0.0360(14) 0.0001(12) 0.0241(12) 0.0050(12)
C67 0.0324(14) 0.0384(15) 0.0391(15) -0.0038(12) 0.0260(12) 0.0012(12)
C68 0.0368(14) 0.0489(17) 0.0370(15) -0.0009(13) 0.0285(13) 0.0028(13)
C69 0.0328(14) 0.0482(16) 0.0335(14) 0.0003(12) 0.0234(12) 0.0025(12)
C70 0.0325(13) 0.0405(15) 0.0427(14) -0.0071(12) 0.0281(12) -0.0021(11)
C71 0.0339(13) 0.0408(15) 0.0469(15) -0.0062(12) 0.0306(12) -0.0018(11)
C72 0.0364(14) 0.0391(15) 0.0498(15) -0.0053(12) 0.0327(12) 0.0000(12)
C73 0.0431(15) 0.0438(17) 0.0519(17) -0.0040(14) 0.0322(14) -0.0058(13)
C74 0.0577(19) 0.0474(19) 0.065(2) -0.0043(16) 0.0414(17) -0.0132(16)
C75 0.069(2) 0.052(2) 0.057(2) 0.0014(16) 0.0436(18) -0.0070(17)
C76 0.0585(19) 0.054(2) 0.0508(19) -0.0030(16) 0.0367(16) -0.0046(16)
C77 0.0432(16) 0.0452(17) 0.0505(17) -0.0045(14) 0.0323(14) -0.0043(13)
C78 0.0316(14) 0.0507(17) 0.0537(16) 0.0055(14) 0.0311(13) 0.0029(12)
C79 0.0367(16) 0.0571(19) 0.076(2) 0.0130(17) 0.0318(15) 0.0002(14)
C80 0.0365(18) 0.079(3) 0.095(3) 0.028(2) 0.0331(18) -0.0022(18)
C81 0.0370(18) 0.101(3) 0.086(3) 0.039(2) 0.0414(18) 0.0178(19)
C82 0.0502(19) 0.090(3) 0.076(2) 0.013(2) 0.0464(18) 0.0228(19)
C83 0.0435(16) 0.065(2) 0.0678(19) -0.0028(16) 0.0412(15) 0.0069(15)
C84 0.0308(14) 0.0453(17) 0.0470(17) -0.0057(14) 0.0283(13) -0.0011(12)
N2 0.0459(17) 0.0590(19) 0.0562(19) 0.0033(15) 0.0380(16) -0.0033(14)
C85 0.0458(15) 0.0384(15) 0.0442(15) 0.0059(12) 0.0333(13) 0.0041(13)
O8 0.0473(14) 0.0562(15) 0.0594(16) -0.0055(12) 0.0392(13) 0.0052(11)
C86 0.0551(17) 0.0347(15) 0.0454(16) 0.0013(13) 0.0379(14) -0.0003(13)
O9 0.089(3) 0.041(2) 0.0277(18) 0.0048(15) 0.023(2) -0.0087(19)
C87 0.197(11) 0.141(10) 0.126(9) 0.073(7) 0.107(8) 0.074(8)
C88 0.205(13) 0.163(12) 0.102(9) -0.046(9) 0.063(10) 0.026(10)
O10 0.185(8) 0.341(18) 0.159(9) 0.130(10) 0.139(8) 0.027(10)
C89 0.167(8) 0.112(7) 0.116(7) 0.010(5) 0.125(7) 0.013(6)
C90 0.216(13) 0.179(12) 0.179(12) 0.013(9) 0.135(11) -0.007(10)
O11 0.094(10) 0.26(3) 0.087(8) 0.033(12) 0.068(7) 0.089(13)
C91 0.115(8) 0.111(8) 0.104(7) 0.005(7) 0.054(7) 0.000(7)
C92 0.103(9) 0.116(10) 0.095(9) 0.014(9) 0.063(8) -0.005(8)
C93 0.092(4) 0.092(4) 0.092(4) 0.0006(10) 0.061(2) 0.0000(10)
O12 0.118(12) 0.207(18) 0.213(17) -0.002(13) 0.127(13) 0.016(11)
C94 0.098(8) 0.095(8) 0.110(8) 0.009(8) 0.044(7) 0.010(7)

loop_
_atom_type_symbol
_atom_type_description
_atom_type_scat_dispersion_real
_atom_type_scat_dispersion_imag
_atom_type_scat_source
C C 0.0181 0.0091 'International Tables Vol C Tables 4.2.6.8 and 6.1.1.4'
H H 0.0000 0.0000 'International Tables Vol C Tables 4.2.6.8 and 6.1.1.4'
Cl Cl 0.3639 0.7018 'International Tables Vol C Tables 4.2.6.8 and 6.1.1.4'
N N 0.0311 0.0180 'International Tables Vol C Tables 4.2.6.8 and 6.1.1.4'
O O 0.0492 0.0322 'International Tables Vol C Tables 4.2.6.8 and 6.1.1.4'

loop_
_geom_angle_atom_site_label_1
_geom_angle_atom_site_label_2
_geom_angle_atom_site_label_3
_geom_angle
_geom_angle_site_symmetry_1
_geom_angle_site_symmetry_3
_geom_angle_publ_flag
C25 O1 C26 117.2(3) . . ?
C29 O2 C30 116.7(3) . . ?
C20 O3 C31 116.9(3) . . ?
C49 O4 C50 118.6(3) . . ?
C53 O5 C54 116.1(3) . . ?
H1A C1 H1B 109.5 . . ?
H1A C1 H1C 109.5 . . ?
H1B C1 H1C 109.5 . . ?
O7 C1 H1A 109.5 . . ?
O7 C1 H1B 109.5 . . ?
O7 C1 H1C 109.5 . . ?
C61 O6 C62 117.4(3) . . ?
H2A C2 H2B 109.5 . . ?
H2A C2 H2C 109.5 . . ?
H2B C2 H2C 109.5 . . ?
O8 C2 H2A 109.5 . . ?
O8 C2 H2B 109.5 . . ?
O8 C2 H2C 109.5 . . ?
C15 C3 C14 117.0(3) . . ?
C15 C3 C34 118.7(3) . . ?
C34 C3 C14 124.4(3) . . ?
Cl1 C4 H4A 108.8 . . ?
Cl1 C4 H4B 108.8 . . ?
Cl2 C4 Cl1 113.7(3) . . ?
Cl2 C4 H4A 108.8 . . ?
Cl2 C4 H4B 108.8 . . ?
H4A C4 H4B 107.7 . . ?
C6 C5 H5 119.8 . . ?
C6 C5 C43 120.3(3) . . ?
C43 C5 H5 119.8 . . ?
C5 C6 H6 120.0 . . ?
C7 C6 C5 119.9(3) . . ?
C7 C6 H6 120.0 . . ?
C6 C7 H7 119.4 . . ?
C6 C7 C8 121.3(3) . . ?
C8 C7 H7 119.4 . . ?
C7 C8 C9 119.8(3) . . ?
C44 C8 C7 118.5(3) . . ?
C44 C8 C9 121.6(3) . . ?
C10 C9 C8 122.6(3) . . ?
C10 C9 C37 121.1(3) . . ?
C37 C9 C8 116.2(3) . . ?
C9 C10 C11 124.5(3) . . ?
C9 C10 C45 120.0(3) . . ?
C45 C10 C11 115.5(3) . . ?
C12 C11 C10 120.7(3) . . ?
C12 C11 C35 118.2(3) . . ?
C35 C11 C10 121.0(3) . . ?
C11 C12 H12 119.5 . . ?
C13 C12 C11 121.0(3) . . ?
C13 C12 H12 119.5 . . ?
C12 C13 H13 119.3 . . ?
C12 C13 C14 121.4(3) . . ?
C14 C13 H13 119.3 . . ?
C13 C14 C3 121.9(3) . . ?
C13 C14 C36 117.6(3) . . ?
C36 C14 C3 120.4(3) . . ?
C3 C15 H15 117.9 . . ?
C16 C15 C3 124.2(3) . . ?
C16 C15 H15 117.9 . . ?
C15 C16 C17 118.7(3) . . ?
C15 C16 C32 117.3(3) . . ?
C32 C16 C17 123.8(3) . . ?
C16 C17 H17A 109.4 . . ?
C16 C17 H17B 109.4 . . ?
H17A C17 H17B 108.0 . . ?
C18 C17 C16 111.2(2) . . ?
C18 C17 H17A 109.4 . . ?
C18 C17 H17B 109.4 . . ?
C19 C18 C17 120.4(3) . . ?
C19 C18 C85 118.1(3) . . ?
C85 C18 C17 121.4(3) . . ?
C18 C19 H19 119.3 . . ?
C20 C19 C18 121.4(3) . . ?
C20 C19 H19 119.3 . . ?
O3 C20 C21 115.6(3) . . ?
C19 C20 O3 123.8(3) . . ?
C19 C20 C21 120.6(3) . . ?
C20 C21 C22 122.3(3) . . ?
C86 C21 C20 117.3(3) . . ?
C86 C21 C22 120.5(3) . . ?
C21 C22 H22A 109.0 . . ?
C21 C22 H22B 109.0 . . ?
C21 C22 C23 112.8(3) . . ?
H22A C22 H22B 107.8 . . ?
C23 C22 H22A 109.0 . . ?
C23 C22 H22B 109.0 . . ?
C24 C23 C22 120.3(3) . . ?
C29 C23 C22 122.2(3) . . ?
C29 C23 C24 117.5(3) . . ?
C23 C24 H24 119.2 . . ?
C25 C24 C23 121.5(3) . . ?
C25 C24 H24 119.2 . . ?
O1 C25 C24 123.3(3) . . ?
O1 C25 C27 115.5(3) . . ?
C24 C25 C27 121.1(3) . . ?
O1 C26 H26A 109.5 . . ?
O1 C26 H26B 109.5 . . ?
O1 C26 H26C 109.5 . . ?
H26A C26 H26B 109.5 . . ?
H26A C26 H26C 109.5 . . ?
H26B C26 H26C 109.5 . . ?
C25 C27 C63 120.8(3) . . ?
C28 C27 C25 117.3(3) . . ?
C28 C27 C63 121.9(3) . . ?
C27 C28 H28 119.2 . . ?
C29 C28 C27 121.7(3) . . ?
C29 C28 H28 119.2 . . ?
O2 C29 C23 116.0(3) . . ?
O2 C29 C28 123.1(3) . . ?
C28 C29 C23 120.9(3) . . ?
O2 C30 H30A 109.5 . . ?
O2 C30 H30B 109.5 . . ?
O2 C30 H30C 109.5 . . ?
H30A C30 H30B 109.5 . . ?
H30A C30 H30C 109.5 . . ?
H30B C30 H30C 109.5 . . ?
O3 C31 H31A 109.5 . . ?
O3 C31 H31B 109.5 . . ?
O3 C31 H31C 109.5 . . ?
H31A C31 H31B 109.5 . . ?
H31A C31 H31C 109.5 . . ?
H31B C31 H31C 109.5 . . ?
C16 C32 C64 124.6(3) . . ?
C33 C32 C16 119.1(3) . . ?
C33 C32 C64 116.3(3) . . ?
C32 C33 H33 118.1 . . ?
C32 C33 C34 123.8(3) . . ?
C34 C33 H33 118.1 . . ?
C3 C34 C33 117.0(3) . . ?
C3 C34 C46 125.2(3) . . ?
C33 C34 C46 117.7(3) . . ?
C11 C35 H35 119.9 . . ?
C36 C35 C11 120.3(3) . . ?
C36 C35 H35 119.9 . . ?
C14 C36 H36 119.2 . . ?
C35 C36 C14 121.6(3) . . ?
C35 C36 H36 119.2 . . ?
C38 C37 C9 120.1(3) . . ?
C42 C37 C9 120.6(3) . . ?
C42 C37 C38 119.3(3) . . ?
C37 C38 H38 119.9 . . ?
C39 C38 C37 120.2(3) . . ?
C39 C38 H38 119.9 . . ?
C38 C39 H39 120.0 . . ?
C40 C39 C38 120.0(4) . . ?
C40 C39 H39 120.0 . . ?
C39 C40 H40 119.9 . . ?
C39 C40 C41 120.2(4) . . ?
C41 C40 H40 119.9 . . ?
C40 C41 H41 120.0 . . ?
C42 C41 C40 120.0(4) . . ?
C42 C41 H41 120.0 . . ?
C37 C42 H42 119.9 . . ?
C41 C42 C37 120.2(3) . . ?
C41 C42 H42 119.9 . . ?
C5 C43 H43 120.5 . . ?
C44 C43 C5 119.0(3) . . ?
C44 C43 H43 120.5 . . ?
C8 C44 C43 120.9(3) . . ?
C8 C44 H44 119.5 . . ?
C43 C44 H44 119.5 . . ?
N1 C45 C10 176.7(3) . . ?
C34 C46 H46A 108.6 . . ?
C34 C46 H46B 108.6 . . ?
C34 C46 C47 114.8(2) . . ?
H46A C46 H46B 107.5 . . ?
C47 C46 H46A 108.6 . . ?
C47 C46 H46B 108.6 . . ?
C48 C47 C46 119.8(3) . . ?
C48 C47 C53 117.5(3) . . ?
C53 C47 C46 122.7(3) . . ?
C47 C48 H48 118.9 . . ?
C49 C48 C47 122.2(3) . . ?
C49 C48 H48 118.9 . . ?
O4 C49 C48 124.2(3) . . ?
O4 C49 C51 116.0(3) . . ?
C48 C49 C51 119.8(3) . . ?
O4 C50 H50A 109.5 . . ?
O4 C50 H50B 109.5 . . ?
O4 C50 H50C 109.5 . . ?
H50A C50 H50B 109.5 . . ?
H50A C50 H50C 109.5 . . ?
H50B C50 H50C 109.5 . . ?
C49 C51 C55 121.0(3) . . ?
C52 C51 C49 118.2(3) . . ?
C52 C51 C55 120.7(3) . . ?
C51 C52 H52 119.0 . . ?
C51 C52 C53 122.1(3) . . ?
C53 C52 H52 119.0 . . ?
O5 C53 C47 117.6(3) . . ?
O5 C53 C52 122.2(3) . . ?
C52 C53 C47 120.2(3) . . ?
O5 C54 H54A 109.5 . . ?
O5 C54 H54B 109.5 . . ?
O5 C54 H54C 109.5 . . ?
H54A C54 H54B 109.5 . . ?
H54A C54 H54C 109.5 . . ?
H54B C54 H54C 109.5 . . ?
C51 C55 H55A 109.7 . . ?
C51 C55 H55B 109.7 . . ?
H55A C55 H55B 108.2 . . ?
C56 C55 C51 110.0(2) . . ?
C56 C55 H55A 109.7 . . ?
C56 C55 H55B 109.7 . . ?
C57 C56 C55 120.3(3) . . ?
C61 C56 C55 121.4(3) . . ?
C61 C56 C57 118.1(3) . . ?
C56 C57 H57 119.4 . . ?
C58 C57 C56 121.3(3) . . ?
C58 C57 H57 119.4 . . ?
C57 C58 C59 120.7(3) . . ?
O7 C58 C57 124.1(3) . . ?
O7 C58 C59 115.2(3) . . ?
C58 O7 C1 117.6(3) . . ?
C58 C59 C63 120.4(3) . . ?
C60 C59 C58 117.9(3) . . ?
C60 C59 C63 121.8(3) . . ?
C59 C60 H60 119.1 . . ?
C59 C60 C61 121.8(3) . . ?
C61 C60 H60 119.1 . . ?
O6 C61 C56 115.8(3) . . ?
O6 C61 C60 124.0(3) . . ?
C56 C61 C60 120.3(3) . . ?
O6 C62 H62A 109.5 . . ?
O6 C62 H62B 109.5 . . ?
O6 C62 H62C 109.5 . . ?
H62A C62 H62B 109.5 . . ?
H62A C62 H62C 109.5 . . ?
H62B C62 H62C 109.5 . . ?
C27 C63 C59 113.1(3) . . ?
C27 C63 H63A 108.9 . . ?
C27 C63 H63B 108.9 . . ?
C59 C63 H63A 108.9 . . ?
C59 C63 H63B 108.9 . . ?
H63A C63 H63B 107.8 . . ?
C65 C64 C32 119.7(3) . . ?
C65 C64 C69 117.5(3) . . ?
C69 C64 C32 122.8(3) . . ?
C64 C65 H65 119.2 . . ?
C66 C65 C64 121.6(3) . . ?
C66 C65 H65 119.2 . . ?
C65 C66 H66 119.5 . . ?
C65 C66 C67 121.1(3) . . ?
C67 C66 H66 119.5 . . ?
C66 C67 C68 118.0(3) . . ?
C66 C67 C70 121.3(3) . . ?
C68 C67 C70 120.4(3) . . ?
C67 C68 H68 119.7 . . ?
C69 C68 C67 120.7(3) . . ?
C69 C68 H68 119.7 . . ?
C64 C69 H69 119.5 . . ?
C68 C69 C64 121.0(3) . . ?
C68 C69 H69 119.5 . . ?
C71 C70 C67 127.7(3) . . ?
C71 C70 C84 119.5(3) . . ?
C84 C70 C67 112.7(3) . . ?
C70 C71 C72 124.0(3) . . ?
C70 C71 C78 121.7(3) . . ?
C72 C71 C78 114.3(3) . . ?
C73 C72 C71 120.9(3) . . ?
C73 C72 C77 119.2(3) . . ?
C77 C72 C71 119.8(3) . . ?
C72 C73 H73 120.1 . . ?
C72 C73 C74 119.8(4) . . ?
C74 C73 H73 120.1 . . ?
C73 C74 H74 120.0 . . ?
C75 C74 C73 119.9(4) . . ?
C75 C74 H74 120.0 . . ?
C74 C75 H75 119.7 . . ?
C76 C75 C74 120.6(4) . . ?
C76 C75 H75 119.7 . . ?
C75 C76 H76 120.2 . . ?
C77 C76 C75 119.6(4) . . ?
C77 C76 H76 120.2 . . ?
C72 C77 H77 119.6 . . ?
C76 C77 C72 120.9(3) . . ?
C76 C77 H77 119.6 . . ?
C79 C78 C71 121.7(3) . . ?
C79 C78 C83 118.6(3) . . ?
C83 C78 C71 119.6(3) . . ?
C78 C79 H79 119.9 . . ?
C78 C79 C80 120.3(4) . . ?
C80 C79 H79 119.9 . . ?
C79 C80 H80 119.9 . . ?
C81 C80 C79 120.2(4) . . ?
C81 C80 H80 119.9 . . ?
C80 C81 H81 119.4 . . ?
C80 C81 C82 121.3(4) . . ?
C82 C81 H81 119.4 . . ?
C81 C82 H82 120.3 . . ?
C81 C82 C83 119.5(4) . . ?
C83 C82 H82 120.3 . . ?
C78 C83 C82 120.1(4) . . ?
C78 C83 H83 119.9 . . ?
C82 C83 H83 119.9 . . ?
N2 C84 C70 175.7(3) . . ?
O8 C85 C18 115.1(3) . . ?
O8 C85 C86 124.8(3) . . ?
C86 C85 C18 120.1(3) . . ?
C85 O8 C2 118.3(3) . . ?
C21 C86 C85 122.2(3) . . ?
C21 C86 H86 118.9 . . ?
C85 C86 H86 118.9 . . ?
C87 O9 H9 109.5 . . ?
O9 C87 H87A 110.5 . . ?
O9 C87 H87B 110.5 . . ?
O9 C87 C88 106.1(9) . . ?
H87A C87 H87B 108.7 . . ?
C88 C87 H87A 110.5 . . ?
C88 C87 H87B 110.5 . . ?
C87 C88 H88A 109.5 . . ?
C87 C88 H88B 109.5 . . ?
C87 C88 H88C 109.5 . . ?
H88A C88 H88B 109.5 . . ?
H88A C88 H88C 109.5 . . ?
H88B C88 H88C 109.5 . . ?
C89 O10 H10 110.4 . . ?
O10 C89 H89A 112.0 . . ?
O10 C89 H89B 112.0 . . ?
O10 C89 C90 99.1(10) . . ?
H89A C89 H89B 109.6 . . ?
C90 C89 H89A 112.0 . . ?
C90 C89 H89B 112.0 . . ?
C89 C90 H90A 109.5 . . ?
C89 C90 H90B 109.5 . . ?
C89 C90 H90C 109.5 . . ?
H90A C90 H90B 109.5 . . ?
H90A C90 H90C 109.5 . . ?
H90B C90 H90C 109.5 . . ?
C91 O11 H11 110.0 . . ?
O11 C91 H91A 107.3 . . ?
O11 C91 H91B 107.3 . . ?
O11 C91 C92 120(2) . . ?
H91A C91 H91B 106.9 . . ?
C92 C91 H91A 107.3 . . ?
C92 C91 H91B 107.3 . . ?
C91 C92 H92A 96.1 . . ?
C91 C92 H92B 122.8 . . ?
C91 C92 H92C 108.5 . . ?
H92A C92 H92B 109.3 . . ?
H92A C92 H92C 117.6 . . ?
H92B C92 H92C 103.5 . . ?
H93A C93 H93B 108.3 . . ?
O12 C93 H93A 109.9 . . ?
O12 C93 H93B 109.9 . . ?
O12 C93 C94 109(2) . . ?
C94 C93 H93A 109.9 . . ?
C94 C93 H93B 109.9 . . ?
C93 O12 H12A 110.5 . . ?
C93 C94 H94A 109.5 . . ?
C93 C94 H94B 109.5 . . ?
C93 C94 H94C 109.5 . . ?
H94A C94 H94B 109.5 . . ?
H94A C94 H94C 109.5 . . ?
H94B C94 H94C 109.5 . . ?

loop_
_geom_bond_atom_site_label_1
_geom_bond_atom_site_label_2
_geom_bond_distance
_geom_bond_site_symmetry_2
_geom_bond_publ_flag
Cl1 C4 1.782(6) . ?
Cl2 C4 1.682(6) . ?
O1 C25 1.381(4) . ?
O1 C26 1.383(5) . ?
O2 C29 1.384(4) . ?
O2 C30 1.427(5) . ?
O3 C20 1.387(4) . ?
O3 C31 1.411(5) . ?
O4 C49 1.370(4) . ?
O4 C50 1.377(5) . ?
O5 C53 1.381(4) . ?
O5 C54 1.440(4) . ?
C1 H1A 0.9800 . ?
C1 H1B 0.9800 . ?
C1 H1C 0.9800 . ?
C1 O7 1.422(4) . ?
O6 C61 1.385(4) . ?
O6 C62 1.415(4) . ?
C2 H2A 0.9800 . ?
C2 H2B 0.9800 . ?
C2 H2C 0.9800 . ?
C2 O8 1.423(5) . ?
C3 C14 1.502(4) . ?
C3 C15 1.396(4) . ?
C3 C34 1.403(4) . ?
N1 C45 1.136(4) . ?
C4 H4A 0.9900 . ?
C4 H4B 0.9900 . ?
C5 H5 0.9500 . ?
C5 C6 1.381(5) . ?
C5 C43 1.402(5) . ?
C6 H6 0.9500 . ?
C6 C7 1.363(5) . ?
C7 H7 0.9500 . ?
C7 C8 1.402(5) . ?
C8 C9 1.487(4) . ?
C8 C44 1.386(5) . ?
C9 C10 1.355(4) . ?
C9 C37 1.484(4) . ?
C10 C11 1.494(4) . ?
C10 C45 1.444(5) . ?
C11 C12 1.384(4) . ?
C11 C35 1.396(4) . ?
C12 H12 0.9500 . ?
C12 C13 1.384(4) . ?
C13 H13 0.9500 . ?
C13 C14 1.387(4) . ?
C14 C36 1.388(4) . ?
C15 H15 0.9500 . ?
C15 C16 1.384(4) . ?
C16 C17 1.527(4) . ?
C16 C32 1.404(4) . ?
C17 H17A 0.9900 . ?
C17 H17B 0.9900 . ?
C17 C18 1.514(5) . ?
C18 C19 1.392(4) . ?
C18 C85 1.399(5) . ?
C19 H19 0.9500 . ?
C19 C20 1.378(5) . ?
C20 C21 1.409(5) . ?
C21 C22 1.504(5) . ?
C21 C86 1.382(5) . ?
C22 H22A 0.9900 . ?
C22 H22B 0.9900 . ?
C22 C23 1.526(5) . ?
C23 C24 1.393(5) . ?
C23 C29 1.390(5) . ?
C24 H24 0.9500 . ?
C24 C25 1.383(5) . ?
C25 C27 1.392(5) . ?
C26 H26A 0.9800 . ?
C26 H26B 0.9800 . ?
C26 H26C 0.9800 . ?
C27 C28 1.391(5) . ?
C27 C63 1.510(5) . ?
C28 H28 0.9500 . ?
C28 C29 1.387(5) . ?
C30 H30A 0.9800 . ?
C30 H30B 0.9800 . ?
C30 H30C 0.9800 . ?
C31 H31A 0.9800 . ?
C31 H31B 0.9800 . ?
C31 H31C 0.9800 . ?
C32 C33 1.384(4) . ?
C32 C64 1.494(4) . ?
C33 H33 0.9500 . ?
C33 C34 1.405(4) . ?
C34 C46 1.512(4) . ?
C35 H35 0.9500 . ?
C35 C36 1.388(4) . ?
C36 H36 0.9500 . ?
C37 C38 1.396(5) . ?
C37 C42 1.381(5) . ?
C38 H38 0.9500 . ?
C38 C39 1.379(5) . ?
C39 H39 0.9500 . ?
C39 C40 1.370(6) . ?
C40 H40 0.9500 . ?
C40 C41 1.387(6) . ?
C41 H41 0.9500 . ?
C41 C42 1.379(5) . ?
C42 H42 0.9500 . ?
C43 H43 0.9500 . ?
C43 C44 1.387(5) . ?
C44 H44 0.9500 . ?
C46 H46A 0.9900 . ?
C46 H46B 0.9900 . ?
C46 C47 1.519(4) . ?
C47 C48 1.393(4) . ?
C47 C53 1.398(4) . ?
C48 H48 0.9500 . ?
C48 C49 1.387(5) . ?
C49 C51 1.399(4) . ?
C50 H50A 0.9800 . ?
C50 H50B 0.9800 . ?
C50 H50C 0.9800 . ?
C51 C52 1.377(5) . ?
C51 C55 1.519(4) . ?
C52 H52 0.9500 . ?
C52 C53 1.393(5) . ?
C54 H54A 0.9800 . ?
C54 H54B 0.9800 . ?
C54 H54C 0.9800 . ?
C55 H55A 0.9900 . ?
C55 H55B 0.9900 . ?
C55 C56 1.514(4) . ?
C56 C57 1.397(5) . ?
C56 C61 1.388(5) . ?
C57 H57 0.9500 . ?
C57 C58 1.378(5) . ?
C58 O7 1.370(4) . ?
C58 C59 1.403(5) . ?
C59 C60 1.377(5) . ?
C59 C63 1.513(5) . ?
C60 H60 0.9500 . ?
C60 C61 1.395(5) . ?
C62 H62A 0.9800 . ?
C62 H62B 0.9800 . ?
C62 H62C 0.9800 . ?
C63 H63A 0.9900 . ?
C63 H63B 0.9900 . ?
C64 C65 1.387(5) . ?
C64 C69 1.393(4) . ?
C65 H65 0.9500 . ?
C65 C66 1.379(4) . ?
C66 H66 0.9500 . ?
C66 C67 1.381(5) . ?
C67 C68 1.396(5) . ?
C67 C70 1.497(4) . ?
C68 H68 0.9500 . ?
C68 C69 1.389(4) . ?
C69 H69 0.9500 . ?
C70 C71 1.351(5) . ?
C70 C84 1.447(5) . ?
C71 C72 1.486(5) . ?
C71 C78 1.489(4) . ?
C72 C73 1.388(5) . ?
C72 C77 1.392(5) . ?
C73 H73 0.9500 . ?
C73 C74 1.391(5) . ?
C74 H74 0.9500 . ?
C74 C75 1.381(6) . ?
C75 H75 0.9500 . ?
C75 C76 1.377(6) . ?
C76 H76 0.9500 . ?
C76 C77 1.376(5) . ?
C77 H77 0.9500 . ?
C78 C79 1.380(5) . ?
C78 C83 1.387(5) . ?
C79 H79 0.9500 . ?
C79 C80 1.382(6) . ?
C80 H80 0.9500 . ?
C80 C81 1.352(8) . ?
C81 H81 0.9500 . ?
C81 C82 1.352(7) . ?
C82 H82 0.9500 . ?
C82 C83 1.396(6) . ?
C83 H83 0.9500 . ?
C84 N2 1.148(5) . ?
C85 O8 1.373(4) . ?
C85 C86 1.382(5) . ?
C86 H86 0.9500 . ?
O9 H9 0.8400 . ?
O9 C87 1.437(12) . ?
C87 H87A 0.9900 . ?
C87 H87B 0.9900 . ?
C87 C88 1.486(9) . ?
C88 H88A 0.9800 . ?
C88 H88B 0.9800 . ?
C88 H88C 0.9800 . ?
O10 H10 0.8400 . ?
O10 C89 1.369(13) . ?
C89 H89A 0.9900 . ?
C89 H89B 0.9900 . ?
C89 C90 1.458(13) . ?
C90 H90A 0.9800 . ?
C90 H90B 0.9800 . ?
C90 H90C 0.9800 . ?
O11 H11 0.8400 . ?
O11 C91 1.390(16) . ?
C91 H91A 0.9900 . ?
C91 H91B 0.9900 . ?
C91 C92 1.537(15) . ?
C92 H92A 0.8963 . ?
C92 H92B 1.0628 . ?
C92 H92C 0.9738 . ?
C93 H93A 0.9900 . ?
C93 H93B 0.9900 . ?
C93 O12 1.36(2) . ?
C93 C94 1.56(2) . ?
O12 H12A 0.8400 . ?
C94 H94A 0.9800 . ?
C94 H94B 0.9800 . ?
C94 H94C 0.9800 . ?

loop_
_geom_torsion_atom_site_label_1
_geom_torsion_atom_site_label_2
_geom_torsion_atom_site_label_3
_geom_torsion_atom_site_label_4
_geom_torsion
_geom_torsion_site_symmetry_1
_geom_torsion_site_symmetry_2
_geom_torsion_site_symmetry_3
_geom_torsion_site_symmetry_4
_geom_torsion_publ_flag
O1 C25 C27 C28 177.5(3) . . . . ?
O1 C25 C27 C63 -2.9(4) . . . . ?
O3 C20 C21 C22 -4.7(4) . . . . ?
O3 C20 C21 C86 175.8(3) . . . . ?
O4 C49 C51 C52 179.7(3) . . . . ?
O4 C49 C51 C55 -3.6(4) . . . . ?
C3 C14 C36 C35 -175.3(3) . . . . ?
C3 C15 C16 C17 -172.5(3) . . . . ?
C3 C15 C16 C32 2.3(4) . . . . ?
C3 C34 C46 C47 -122.0(3) . . . . ?
C5 C6 C7 C8 -1.6(5) . . . . ?
C5 C43 C44 C8 -0.8(5) . . . . ?
C6 C5 C43 C44 1.1(5) . . . . ?
C6 C7 C8 C9 -178.9(3) . . . . ?
C6 C7 C8 C44 1.9(5) . . . . ?
C7 C8 C9 C10 132.8(3) . . . . ?
C7 C8 C9 C37 -44.7(4) . . . . ?
C7 C8 C44 C43 -0.6(5) . . . . ?
C8 C9 C10 C11 175.9(3) . . . . ?
C8 C9 C10 C45 -6.9(5) . . . . ?
C8 C9 C37 C38 122.3(3) . . . . ?
C8 C9 C37 C42 -56.4(4) . . . . ?
C9 C8 C44 C43 -179.9(3) . . . . ?
C9 C10 C11 C12 127.6(3) . . . . ?
C9 C10 C11 C35 -49.8(4) . . . . ?
C9 C37 C38 C39 179.9(3) . . . . ?
C9 C37 C42 C41 -179.3(3) . . . . ?
C10 C9 C37 C38 -55.3(4) . . . . ?
C10 C9 C37 C42 126.0(3) . . . . ?
C10 C11 C12 C13 -175.3(3) . . . . ?
C10 C11 C35 C36 175.4(3) . . . . ?
C11 C12 C13 C14 -1.2(5) . . . . ?
C11 C35 C36 C14 1.0(5) . . . . ?
C12 C11 C35 C36 -2.1(5) . . . . ?
C12 C13 C14 C3 175.3(3) . . . . ?
C12 C13 C14 C36 0.0(5) . . . . ?
C13 C14 C36 C35 0.1(5) . . . . ?
C14 C3 C15 C16 176.2(3) . . . . ?
C14 C3 C34 C33 -177.6(3) . . . . ?
C14 C3 C34 C46 4.9(5) . . . . ?
C15 C3 C14 C13 -118.2(3) . . . . ?
C15 C3 C14 C36 57.0(4) . . . . ?
C15 C3 C34 C33 0.3(4) . . . . ?
C15 C3 C34 C46 -177.2(3) . . . . ?
C15 C16 C17 C18 101.2(3) . . . . ?
C15 C16 C32 C33 -1.2(4) . . . . ?
C15 C16 C32 C64 -178.9(3) . . . . ?
C16 C17 C18 C19 104.7(3) . . . . ?
C16 C17 C18 C85 -72.0(4) . . . . ?
C16 C32 C33 C34 -0.3(4) . . . . ?
C16 C32 C64 C65 125.7(3) . . . . ?
C16 C32 C64 C69 -57.0(4) . . . . ?
C17 C16 C32 C33 173.3(3) . . . . ?
C17 C16 C32 C64 -4.4(5) . . . . ?
C17 C18 C19 C20 -175.7(3) . . . . ?
C17 C18 C85 O8 -6.9(4) . . . . ?
C17 C18 C85 C86 173.2(3) . . . . ?
C18 C19 C20 O3 -178.2(3) . . . . ?
C18 C19 C20 C21 3.7(5) . . . . ?
C18 C85 O8 C2 -179.9(4) . . . . ?
C18 C85 C86 C21 1.2(5) . . . . ?
C19 C18 C85 O8 176.2(3) . . . . ?
C19 C18 C85 C86 -3.6(5) . . . . ?
C19 C20 C21 C22 173.5(3) . . . . ?
C19 C20 C21 C86 -6.0(5) . . . . ?
C20 C21 C22 C23 -90.0(4) . . . . ?
C20 C21 C86 C85 3.6(5) . . . . ?
C21 C22 C23 C24 63.1(4) . . . . ?
C21 C22 C23 C29 -117.6(4) . . . . ?
C22 C21 C86 C85 -175.9(3) . . . . ?
C22 C23 C24 C25 -179.8(3) . . . . ?
C22 C23 C29 O2 -0.6(5) . . . . ?
C22 C23 C29 C28 179.8(3) . . . . ?
C23 C24 C25 O1 -177.9(3) . . . . ?
C23 C24 C25 C27 -0.3(5) . . . . ?
C24 C23 C29 O2 178.8(3) . . . . ?
C24 C23 C29 C28 -0.8(5) . . . . ?
C24 C25 C27 C28 -0.3(5) . . . . ?
C24 C25 C27 C63 179.3(3) . . . . ?
C25 C27 C28 C29 0.4(5) . . . . ?
C25 C27 C63 C59 -80.5(4) . . . . ?
C26 O1 C25 C24 -26.4(6) . . . . ?
C26 O1 C25 C27 155.9(4) . . . . ?
C27 C28 C29 O2 -179.4(3) . . . . ?
C27 C28 C29 C23 0.2(5) . . . . ?
C28 C27 C63 C59 99.2(4) . . . . ?
C29 C23 C24 C25 0.8(5) . . . . ?
C30 O2 C29 C23 -168.0(3) . . . . ?
C30 O2 C29 C28 11.6(5) . . . . ?
C31 O3 C20 C19 6.2(5) . . . . ?
C31 O3 C20 C21 -175.6(3) . . . . ?
C32 C16 C17 C18 -73.2(4) . . . . ?
C32 C33 C34 C3 0.7(4) . . . . ?
C32 C33 C34 C46 178.4(3) . . . . ?
C32 C64 C65 C66 179.8(3) . . . . ?
C32 C64 C69 C68 179.8(3) . . . . ?
C33 C32 C64 C65 -52.1(4) . . . . ?
C33 C32 C64 C69 125.2(3) . . . . ?
C33 C34 C46 C47 60.4(4) . . . . ?
C34 C3 C14 C13 59.7(4) . . . . ?
C34 C3 C14 C36 -125.1(3) . . . . ?
C34 C3 C15 C16 -1.9(4) . . . . ?
C34 C46 C47 C48 93.3(3) . . . . ?
C34 C46 C47 C53 -87.2(3) . . . . ?
C35 C11 C12 C13 2.2(4) . . . . ?
C37 C9 C10 C11 -6.7(5) . . . . ?
C37 C9 C10 C45 170.6(3) . . . . ?
C37 C38 C39 C40 -0.2(6) . . . . ?
C38 C37 C42 C41 2.0(5) . . . . ?
C38 C39 C40 C41 1.3(6) . . . . ?
C39 C40 C41 C42 -0.7(6) . . . . ?
C40 C41 C42 C37 -0.9(6) . . . . ?
C42 C37 C38 C39 -1.4(5) . . . . ?
C43 C5 C6 C7 0.1(5) . . . . ?
C44 C8 C9 C10 -47.9(5) . . . . ?
C44 C8 C9 C37 134.5(3) . . . . ?
C45 C10 C11 C12 -49.8(4) . . . . ?
C45 C10 C11 C35 132.9(3) . . . . ?
C46 C47 C48 C49 -179.3(3) . . . . ?
C46 C47 C53 O5 -2.8(4) . . . . ?
C46 C47 C53 C52 179.5(3) . . . . ?
C47 C48 C49 O4 179.7(3) . . . . ?
C47 C48 C49 C51 -0.7(5) . . . . ?
C48 C47 C53 O5 176.8(3) . . . . ?
C48 C47 C53 C52 -0.9(4) . . . . ?
C48 C49 C51 C52 0.1(4) . . . . ?
C48 C49 C51 C55 176.8(3) . . . . ?
C49 C51 C52 C53 0.0(4) . . . . ?
C49 C51 C55 C56 -87.7(3) . . . . ?
C50 O4 C49 C48 -15.7(6) . . . . ?
C50 O4 C49 C51 164.8(4) . . . . ?
C51 C52 C53 O5 -177.2(3) . . . . ?
C51 C52 C53 C47 0.4(4) . . . . ?
C51 C55 C56 C57 85.5(4) . . . . ?
C51 C55 C56 C61 -89.0(4) . . . . ?
C52 C51 C55 C56 89.0(3) . . . . ?
C53 C47 C48 C49 1.1(4) . . . . ?
C54 O5 C53 C47 166.5(3) . . . . ?
C54 O5 C53 C52 -15.9(4) . . . . ?
C55 C51 C52 C53 -176.7(3) . . . . ?
C55 C56 C57 C58 -173.1(3) . . . . ?
C55 C56 C61 O6 -5.1(4) . . . . ?
C55 C56 C61 C60 174.7(3) . . . . ?
C56 C57 C58 O7 178.1(3) . . . . ?
C56 C57 C58 C59 -1.3(5) . . . . ?
C57 C56 C61 O6 -179.7(3) . . . . ?
C57 C56 C61 C60 0.1(5) . . . . ?
C57 C58 O7 C1 -9.4(5) . . . . ?
C57 C58 C59 C60 -0.5(5) . . . . ?
C57 C58 C59 C63 178.4(3) . . . . ?
C58 C59 C60 C61 2.1(5) . . . . ?
C58 C59 C63 C27 -79.1(4) . . . . ?
O7 C58 C59 C60 -180.0(3) . . . . ?
O7 C58 C59 C63 -1.1(4) . . . . ?
C59 C58 O7 C1 170.1(3) . . . . ?
C59 C60 C61 O6 177.8(3) . . . . ?
C59 C60 C61 C56 -2.0(5) . . . . ?
C60 C59 C63 C27 99.8(4) . . . . ?
C61 C56 C57 C58 1.5(5) . . . . ?
C62 O6 C61 C56 159.9(3) . . . . ?
C62 O6 C61 C60 -19.9(5) . . . . ?
C63 C27 C28 C29 -179.3(3) . . . . ?
C63 C59 C60 C61 -176.8(3) . . . . ?
C64 C32 C33 C34 177.6(3) . . . . ?
C64 C65 C66 C67 0.1(5) . . . . ?
C65 C64 C69 C68 -2.8(5) . . . . ?
C65 C66 C67 C68 -2.2(5) . . . . ?
C65 C66 C67 C70 172.7(3) . . . . ?
C66 C67 C68 C69 1.7(5) . . . . ?
C66 C67 C70 C71 36.1(5) . . . . ?
C66 C67 C70 C84 -141.1(3) . . . . ?
C67 C68 C69 C64 0.8(5) . . . . ?
C67 C70 C71 C72 11.3(5) . . . . ?
C67 C70 C71 C78 -169.0(3) . . . . ?
C68 C67 C70 C71 -149.2(3) . . . . ?
C68 C67 C70 C84 33.6(4) . . . . ?
C69 C64 C65 C66 2.4(5) . . . . ?
C70 C67 C68 C69 -173.2(3) . . . . ?
C70 C71 C72 C73 50.7(5) . . . . ?
C70 C71 C72 C77 -132.1(4) . . . . ?
C70 C71 C78 C79 55.3(5) . . . . ?
C70 C71 C78 C83 -127.9(4) . . . . ?
C71 C72 C73 C74 178.6(3) . . . . ?
C71 C72 C77 C76 -179.2(3) . . . . ?
C71 C78 C79 C80 178.2(4) . . . . ?
C71 C78 C83 C82 179.8(4) . . . . ?
C72 C71 C78 C79 -124.9(4) . . . . ?
C72 C71 C78 C83 51.9(5) . . . . ?
C72 C73 C74 C75 -0.6(6) . . . . ?
C73 C72 C77 C76 -1.9(5) . . . . ?
C73 C74 C75 C76 0.4(6) . . . . ?
C74 C75 C76 C77 -1.0(6) . . . . ?
C75 C76 C77 C72 1.8(6) . . . . ?
C77 C72 C73 C74 1.3(5) . . . . ?
C78 C71 C72 C73 -129.1(3) . . . . ?
C78 C71 C72 C77 48.2(4) . . . . ?
C78 C79 C80 C81 1.2(8) . . . . ?
C79 C78 C83 C82 -3.2(6) . . . . ?
C79 C80 C81 C82 -1.9(8) . . . . ?
C80 C81 C82 C83 0.0(8) . . . . ?
C81 C82 C83 C78 2.6(7) . . . . ?
C83 C78 C79 C80 1.3(7) . . . . ?
C84 C70 C71 C72 -171.7(3) . . . . ?
C84 C70 C71 C78 8.0(5) . . . . ?
C85 C18 C19 C20 1.2(5) . . . . ?
O8 C85 C86 C21 -178.6(3) . . . . ?
C86 C21 C22 C23 89.5(4) . . . . ?
C86 C85 O8 C2 -0.1(5) . . . . ?
